data_7230689
loop_
_publ_author_name
'Gu, Yun-Feng'
'Liu, Xiao-Ting'
'Zhang, Ying'
'Zhang, Shu-Ming'
'Chang, Ze'
'Bu, Xian-He'

_publ_section_title
;
 Supramolecular recognition of benzene homologues in a 2D coordination
 polymer through variable inter-layer \p--\p interaction
;
_journal_issue 24
_journal_name_full CrystEngComm
_journal_page_first 3313
_journal_paper_doi 10.1039/C8CE00505B
_journal_volume 20
_journal_year 2018
_chemical_formula_sum 'C42 H28 Cd2 N6 O11'
_chemical_formula_weight 1017.52
_space_group_crystal_system monoclinic
_space_group_IT_number 14
_space_group_name_Hall '-P 2ybc'
_space_group_name_H-M_alt 'P 1 21/c 1'
_symmetry_space_group_name_Hall '-P 2ybc'
_symmetry_space_group_name_H-M 'P 1 21/c 1'
_atom_sites_solution_hydrogens geom
_audit_creation_method SHELXL-2016/6
_audit_update_record
;
2018-03-31 deposited with the CCDC.
2018-05-08 downloaded from the CCDC.
;
_cell_angle_alpha 90
_cell_angle_beta 94.9780(10)
_cell_angle_gamma 90
_cell_formula_units_Z 4
_cell_length_a 17.11530(10)
_cell_length_b 18.12700(10)
_cell_length_c 15.68930(10)
_cell_measurement_reflns_used 17399
_cell_measurement_temperature 293(2)
_cell_measurement_theta_max 74.0150
_cell_measurement_theta_min 4.3860
_cell_volume 4849.23(5)
_computing_structure_refinement 'SHELXL-2016/6 (Sheldrick, 2016)'
_diffrn_ambient_temperature 293(2)
_diffrn_measured_fraction_theta_full 0.999
_diffrn_measured_fraction_theta_max 0.972
_diffrn_measurement_device_type 'XtaLAB AFC12 (RINC): Kappa single'
_diffrn_radiation_type CuK\a
_diffrn_radiation_wavelength 1.54178
_diffrn_reflns_av_R_equivalents 0.0268
_diffrn_reflns_av_unetI/netI 0.0287
_diffrn_reflns_Laue_measured_fraction_full 0.999
_diffrn_reflns_Laue_measured_fraction_max 0.972
_diffrn_reflns_limit_h_max 21
_diffrn_reflns_limit_h_min -21
_diffrn_reflns_limit_k_max 22
_diffrn_reflns_limit_k_min -15
_diffrn_reflns_limit_l_max 15
_diffrn_reflns_limit_l_min -19
_diffrn_reflns_number 28188
_diffrn_reflns_point_group_measured_fraction_full 0.999
_diffrn_reflns_point_group_measured_fraction_max 0.972
_diffrn_reflns_theta_full 67.679
_diffrn_reflns_theta_max 74.317
_diffrn_reflns_theta_min 3.559
_exptl_absorpt_coefficient_mu 7.521
_exptl_absorpt_correction_type multi-scan
_exptl_crystal_colour colourless
_exptl_crystal_density_diffrn 1.394
_exptl_crystal_description block
_exptl_crystal_F_000 2024
_exptl_crystal_size_max 0.2
_exptl_crystal_size_mid 0.18
_exptl_crystal_size_min 0.12
_exptl_transmission_factor_max 0.406
_exptl_transmission_factor_min 0.278
_refine_diff_density_max 0.884
_refine_diff_density_min -0.804
_refine_diff_density_rms 0.076
_refine_ls_extinction_method none
_refine_ls_goodness_of_fit_ref 1.011
_refine_ls_hydrogen_treatment constr
_refine_ls_matrix_type full
_refine_ls_number_parameters 552
_refine_ls_number_reflns 9618
_refine_ls_number_restraints 0
_refine_ls_restrained_S_all 1.011
_refine_ls_R_factor_all 0.0308
_refine_ls_R_factor_gt 0.0287
_refine_ls_shift/su_max 0.004
_refine_ls_shift/su_mean 0.000
_refine_ls_structure_factor_coef Fsqd
_refine_ls_weighting_details 'w=1/[\s^2^(Fo^2^)+(0.0003P)^2^+10.4381P] where P=(Fo^2^+2Fc^2^)/3'
_refine_ls_weighting_scheme calc
_refine_ls_wR_factor_gt 0.0633
_refine_ls_wR_factor_ref 0.0642
_reflns_Friedel_coverage 0.000
_reflns_number_gt 8899
_reflns_number_total 9618
_reflns_threshold_expression 'I > 2\s(I)'
_cod_data_source_file c8ce00505b2.cif
_cod_data_source_block 3
_cod_depositor_comments 'Adding full bibliography for 7230687--7230689.cif.'
_cod_database_code 7230689
_shelx_shelxl_version_number 2016/6
_shelx_space_group_comment
;
The symmetry employed for this shelxl refinement is uniquely defined
by the following loop, which should always be used as a source of
symmetry information in preference to the above space-group names.
They are only intended as comments.
;

loop_
_space_group_symop_operation_xyz
'x, y, z'
'-x, y+1/2, -z+1/2'
'-x, -y, -z'
'x, -y-1/2, z-1/2'

loop_
_atom_site_label
_atom_site_type_symbol
_atom_site_fract_x
_atom_site_fract_y
_atom_site_fract_z
_atom_site_U_iso_or_equiv
_atom_site_adp_type
_atom_site_occupancy
_atom_site_site_symmetry_order
_atom_site_calc_flag
_atom_site_refinement_flags_posn
_atom_site_refinement_flags_adp
O5 O 1.06773(14) 0.91409(10) 0.55715(11) 0.0346(5) Uani 1 1 d . .
O4 O 0.90878(11) 1.02212(10) 0.61017(12) 0.0289(4) Uani 1 1 d . .
N3 N 0.86095(13) 0.35261(13) 0.33191(14) 0.0251(5) Uani 1 1 d . .
Cd1 Cd 1.00945(2) 0.67831(2) 0.61376(2) 0.01927(5) Uani 1 1 d . .
Cd2 Cd 1.01638(2) 0.61843(2) 0.92374(2) 0.02685(5) Uani 1 1 d . .
C32 C 0.83203(16) 0.92163(15) 0.70262(16) 0.0238(5) Uani 1 1 d . .
H32 H 0.803035 0.959857 0.676002 0.029 Uiso 1 1 calc R U
N1 N 0.75402(13) 0.54610(12) 0.40542(14) 0.0255(5) Uani 1 1 d . .
C20 C 0.83814(15) 0.65190(15) 0.51274(16) 0.0231(5) Uani 1 1 d . .
H20 H 0.856474 0.603602 0.512935 0.028 Uiso 1 1 calc R U
C31 C 0.91368(15) 0.92646(14) 0.71191(15) 0.0205(5) Uani 1 1 d . .
N4 N 0.64775(13) 0.63078(13) 0.38726(15) 0.0288(5) Uani 1 1 d . .
C3 C 0.61023(16) 0.58160(16) 0.33531(18) 0.0291(6) Uani 1 1 d . .
C4 C 0.72011(15) 0.61115(15) 0.41895(16) 0.0244(5) Uani 1 1 d . .
C5 C 0.76607(15) 0.66817(15) 0.46815(16) 0.0249(5) Uani 1 1 d . .
C30 C 1.08224(15) 0.87932(13) 0.85083(15) 0.0197(5) Uani 1 1 d . .
C24 C 0.82493(16) 0.41396(15) 0.35546(16) 0.0251(5) Uani 1 1 d . .
H24 H 0.852415 0.446289 0.393084 0.030 Uiso 1 1 calc R U
C23 C 0.74368(18) 0.31932(17) 0.2457(2) 0.0372(7) Uani 1 1 d . .
H23 H 0.717335 0.285737 0.208742 0.045 Uiso 1 1 calc R U
N5 N 0.64030(13) 0.51691(13) 0.31286(15) 0.0297(5) Uani 1 1 d . .
C34 C 0.83720(15) 0.80304(14) 0.76890(16) 0.0230(5) Uani 1 1 d . .
H34 H 0.811864 0.761989 0.789003 0.028 Uiso 1 1 calc R U
C7 C 0.53175(16) 0.60216(17) 0.29588(19) 0.0321(6) Uani 1 1 d . .
C33 C 0.79341(16) 0.86101(15) 0.73227(17) 0.0248(5) Uani 1 1 d . .
H33 H 0.738909 0.859179 0.727698 0.030 Uiso 1 1 calc R U
C29 C 1.16342(15) 0.88600(15) 0.86437(16) 0.0250(6) Uani 1 1 d . .
H29 H 1.187029 0.887465 0.920008 0.030 Uiso 1 1 calc R U
C21 C 0.74811(16) 0.43140(15) 0.32602(17) 0.0259(6) Uani 1 1 d . .
C8 C 0.71186(15) 0.50184(15) 0.35039(17) 0.0259(6) Uani 1 1 d . .
C27 C 1.17417(16) 0.88448(15) 0.71359(16) 0.0252(5) Uani 1 1 d . .
H27 H 1.204547 0.887589 0.667364 0.030 Uiso 1 1 calc R U
C9 C 0.49322(19) 0.56074(19) 0.2312(2) 0.0433(8) Uani 1 1 d . .
H9 H 0.514062 0.516144 0.214617 0.052 Uiso 1 1 calc R U
C26 C 0.82051(17) 0.30659(16) 0.27770(18) 0.0303(6) Uani 1 1 d . .
H26 H 0.845237 0.264028 0.260720 0.036 Uiso 1 1 calc R U
C10 C 0.73976(17) 0.74086(16) 0.46686(19) 0.0312(6) Uani 1 1 d . .
H10 H 0.692094 0.753406 0.437437 0.037 Uiso 1 1 calc R U
N2 N 0.42687(17) 0.69093(19) 0.2835(2) 0.0586(9) Uani 1 1 d . .
C12 C 0.49532(19) 0.6656(2) 0.3204(3) 0.0506(9) Uani 1 1 d . .
H12 H 0.519819 0.692678 0.365493 0.061 Uiso 1 1 calc R U
C28 C 1.20945(16) 0.89047(16) 0.79640(17) 0.0279(6) Uani 1 1 d . .
H28 H 1.263331 0.897411 0.806004 0.033 Uiso 1 1 calc R U
C22 C 0.70708(18) 0.38284(17) 0.2698(2) 0.0348(7) Uani 1 1 d . .
H22 H 0.655734 0.393072 0.248864 0.042 Uiso 1 1 calc R U
C13 C 0.78543(17) 0.79403(16) 0.50987(19) 0.0327(6) Uani 1 1 d . .
H13 H 0.769227 0.843006 0.509478 0.039 Uiso 1 1 calc R U
C14 C 0.39363(18) 0.6514(2) 0.2183(2) 0.0460(8) Uani 1 1 d . .
H14 H 0.347676 0.669219 0.189566 0.055 Uiso 1 1 calc R U
C15 C 0.26816(19) 0.38142(18) 0.2464(2) 0.0390(7) Uani 1 1 d . .
C16 C 0.1858(2) 0.4050(2) 0.2556(3) 0.0504(9) Uani 1 1 d . .
H16A H 0.186088 0.450829 0.286264 0.076 Uiso 1 1 calc R U
H16B H 0.159737 0.368007 0.286451 0.076 Uiso 1 1 calc R U
H16C H 0.158673 0.411362 0.199901 0.076 Uiso 1 1 calc R U
C17 C 0.4219(3) 0.3383(3) 0.2305(4) 0.0800(15) Uani 1 1 d . .
H17 H 0.473642 0.324766 0.224835 0.096 Uiso 1 1 calc R U
C18 C 0.3091(2) 0.4093(2) 0.1818(3) 0.0557(10) Uani 1 1 d . .
H18 H 0.284845 0.442557 0.142759 0.067 Uiso 1 1 calc R U
C19 C 0.3851(3) 0.3886(3) 0.1745(3) 0.0736(13) Uani 1 1 d . .
H19 H 0.412270 0.408605 0.131232 0.088 Uiso 1 1 calc R U
O7 O 1.02700(11) 0.80285(10) 0.58731(11) 0.0254(4) Uani 1 1 d . .
O6 O 0.96997(11) 0.56004(10) 0.62980(11) 0.0250(4) Uani 1 1 d . .
O1 O 0.90111(12) 0.55843(10) 0.95739(12) 0.0315(4) Uani 1 1 d . .
O2 O 0.94438(12) 0.71307(10) 0.87875(12) 0.0288(4) Uani 1 1 d . .
C37 C 0.91831(15) 0.80575(13) 0.77581(15) 0.0194(5) Uani 1 1 d . .
O3 O 1.12046(12) 0.70413(11) 0.92747(13) 0.0358(5) Uani 1 1 d . .
N6 N 0.88192(12) 0.70380(12) 0.55541(13) 0.0222(4) Uani 1 1 d . .
C40 C 1.09436(15) 0.87395(13) 0.69962(15) 0.0196(5) Uani 1 1 d . .
C39 C 0.94839(16) 0.99503(14) 0.67542(16) 0.0220(5) Uani 1 1 d . .
C42 C 1.03723(15) 0.88027(13) 0.92995(15) 0.0196(5) Uani 1 1 d . .
C41 C 1.04579(15) 0.87345(13) 0.76738(15) 0.0183(5) Uani 1 1 d . .
C38 C 0.95859(15) 0.86861(13) 0.75098(14) 0.0183(5) Uani 1 1 d . .
C35 C 0.85539(16) 0.77345(15) 0.55341(17) 0.0265(6) Uani 1 1 d . .
H35 H 0.885598 0.809498 0.582760 0.032 Uiso 1 1 calc R U
O8 O 1.00699(11) 0.70529(10) 0.76064(11) 0.0239(4) Uani 1 1 d . .
O9 O 1.06007(11) 0.83178(10) 0.98577(11) 0.0252(4) Uani 1 1 d . .
O10 O 1.01122(11) 1.02281(10) 0.70550(11) 0.0261(4) Uani 1 1 d . .
C50 C 1.06000(15) 0.86221(14) 0.60893(15) 0.0212(5) Uani 1 1 d . .
C46 C 0.3052(2) 0.3300(2) 0.3021(2) 0.0466(8) Uani 1 1 d . .
H46 H 0.277363 0.310105 0.345035 0.056 Uiso 1 1 calc R U
C45 C 0.3813(2) 0.3076(3) 0.2962(3) 0.0632(11) Uani 1 1 d . .
C44 C 0.4187(3) 0.2522(4) 0.3602(4) 0.103(2) Uani 1 1 d . .
H44A H 0.412254 0.268787 0.417275 0.155 Uiso 1 1 calc R U
H44B H 0.473583 0.247850 0.352677 0.155 Uiso 1 1 calc R U
H44C H 0.393886 0.205033 0.351040 0.155 Uiso 1 1 calc R U
O11 O 0.98591(11) 0.92700(10) 0.93774(11) 0.0274(4) Uani 1 1 d . .
C60 C 0.96064(15) 0.73679(13) 0.80674(15) 0.0197(5) Uani 1 1 d . .
C1 C 0.42318(19) 0.5866(2) 0.1916(2) 0.0475(9) Uani 1 1 d . .
H1 H 0.396687 0.560084 0.147381 0.057 Uiso 1 1 calc R U

loop_
_atom_site_aniso_label
_atom_site_aniso_U_11
_atom_site_aniso_U_22
_atom_site_aniso_U_33
_atom_site_aniso_U_23
_atom_site_aniso_U_13
_atom_site_aniso_U_12
O5 0.0720(15) 0.0186(9) 0.0125(9) 0.0013(7) 0.0004(9) -0.0068(9)
O4 0.0428(11) 0.0209(9) 0.0220(9) 0.0094(8) -0.0035(8) -0.0014(8)
N3 0.0312(12) 0.0256(12) 0.0179(11) -0.0010(9) -0.0015(9) 0.0008(9)
Cd1 0.02616(9) 0.01734(9) 0.01384(8) -0.00021(6) -0.00094(6) -0.00015(7)
Cd2 0.04290(11) 0.01982(9) 0.01747(9) 0.00157(7) 0.00051(7) 0.00843(8)
C32 0.0317(14) 0.0220(13) 0.0174(12) 0.0018(10) 0.0000(10) 0.0041(11)
N1 0.0274(11) 0.0253(12) 0.0230(11) -0.0019(9) -0.0025(9) -0.0006(9)
C20 0.0278(13) 0.0221(13) 0.0197(12) -0.0005(10) 0.0027(10) 0.0006(10)
C31 0.0325(13) 0.0165(12) 0.0120(11) -0.0013(9) 0.0001(10) -0.0005(10)
N4 0.0257(11) 0.0301(13) 0.0296(12) -0.0026(10) -0.0025(9) 0.0004(10)
C3 0.0256(13) 0.0290(15) 0.0319(15) 0.0001(12) -0.0012(11) -0.0023(11)
C4 0.0264(13) 0.0256(14) 0.0208(13) 0.0001(11) 0.0001(10) -0.0004(11)
C5 0.0267(13) 0.0276(14) 0.0202(12) 0.0001(11) 0.0010(10) 0.0015(11)
C30 0.0306(13) 0.0138(11) 0.0144(11) 0.0004(9) 0.0013(10) 0.0008(10)
C24 0.0296(14) 0.0248(14) 0.0204(13) -0.0017(10) -0.0002(10) -0.0002(11)
C23 0.0418(17) 0.0269(15) 0.0399(17) -0.0088(13) -0.0138(14) -0.0017(13)
N5 0.0259(11) 0.0287(13) 0.0332(13) -0.0029(10) -0.0047(10) -0.0005(10)
C34 0.0298(13) 0.0193(13) 0.0202(12) 0.0001(10) 0.0040(10) -0.0025(10)
C7 0.0249(14) 0.0351(16) 0.0354(16) 0.0009(13) -0.0026(12) 0.0000(12)
C33 0.0248(13) 0.0245(14) 0.0251(13) 0.0008(11) 0.0016(10) 0.0019(11)
C29 0.0288(13) 0.0286(14) 0.0167(12) -0.0003(10) -0.0026(10) -0.0020(11)
C21 0.0278(13) 0.0236(13) 0.0254(13) -0.0006(11) -0.0023(11) -0.0012(11)
C8 0.0260(13) 0.0257(14) 0.0254(13) -0.0004(11) -0.0011(10) -0.0025(11)
C27 0.0319(14) 0.0264(14) 0.0180(12) -0.0007(10) 0.0063(10) -0.0006(11)
C9 0.0369(17) 0.0410(19) 0.049(2) -0.0031(15) -0.0121(15) 0.0004(14)
C26 0.0391(16) 0.0229(14) 0.0273(14) -0.0034(11) -0.0056(12) 0.0011(12)
C10 0.0291(14) 0.0295(15) 0.0338(15) -0.0024(12) -0.0041(12) 0.0054(12)
N2 0.0348(15) 0.059(2) 0.079(2) -0.0086(18) -0.0148(15) 0.0138(14)
C12 0.0329(17) 0.051(2) 0.065(2) -0.0157(18) -0.0135(16) 0.0105(15)
C28 0.0252(13) 0.0342(15) 0.0241(13) -0.0011(12) 0.0012(11) -0.0041(11)
C22 0.0329(15) 0.0305(16) 0.0385(17) -0.0053(13) -0.0107(13) -0.0013(12)
C13 0.0359(15) 0.0236(14) 0.0372(16) -0.0035(12) -0.0042(12) 0.0057(12)
C14 0.0263(15) 0.055(2) 0.056(2) 0.0122(18) -0.0066(14) -0.0004(15)
C15 0.0401(17) 0.0359(17) 0.0411(18) -0.0058(14) 0.0040(14) -0.0096(14)
C16 0.048(2) 0.043(2) 0.060(2) 0.0040(17) 0.0030(17) 0.0005(16)
C17 0.045(2) 0.089(4) 0.109(4) -0.015(3) 0.024(3) 0.001(2)
C18 0.064(2) 0.045(2) 0.060(2) -0.0020(18) 0.0161(19) -0.0059(18)
C19 0.071(3) 0.062(3) 0.093(4) 0.003(3) 0.038(3) -0.008(2)
O7 0.0400(10) 0.0183(9) 0.0176(9) -0.0021(7) 0.0000(8) -0.0067(8)
O6 0.0389(10) 0.0163(9) 0.0198(9) 0.0011(7) 0.0021(8) -0.0017(8)
O1 0.0446(11) 0.0213(10) 0.0284(10) 0.0023(8) 0.0017(9) 0.0063(9)
O2 0.0429(11) 0.0231(10) 0.0215(9) 0.0103(8) 0.0088(8) 0.0097(8)
C37 0.0310(13) 0.0162(12) 0.0106(11) -0.0009(9) -0.0002(9) -0.0001(10)
O3 0.0432(12) 0.0292(11) 0.0356(11) 0.0043(9) 0.0073(9) 0.0058(9)
N6 0.0277(11) 0.0209(11) 0.0177(10) -0.0009(8) -0.0001(8) -0.0009(9)
C40 0.0310(13) 0.0143(11) 0.0138(11) -0.0004(9) 0.0033(10) -0.0009(10)
C39 0.0348(14) 0.0168(12) 0.0147(11) -0.0018(9) 0.0035(10) 0.0027(11)
C42 0.0296(13) 0.0160(12) 0.0127(11) -0.0007(9) -0.0003(9) -0.0051(10)
C41 0.0277(12) 0.0136(11) 0.0134(11) 0.0024(9) 0.0015(9) -0.0001(10)
C38 0.0299(13) 0.0169(12) 0.0080(10) -0.0008(9) 0.0004(9) -0.0002(10)
C35 0.0313(14) 0.0211(13) 0.0265(14) -0.0011(11) -0.0014(11) 0.0003(11)
O8 0.0351(10) 0.0212(9) 0.0154(8) 0.0000(7) 0.0025(7) 0.0052(8)
O9 0.0384(10) 0.0240(9) 0.0132(8) 0.0045(7) 0.0018(7) 0.0018(8)
O10 0.0384(10) 0.0182(9) 0.0217(9) -0.0015(7) 0.0016(8) -0.0045(8)
C50 0.0301(13) 0.0209(13) 0.0128(11) 0.0007(9) 0.0031(10) 0.0023(10)
C46 0.0468(19) 0.050(2) 0.0426(19) -0.0034(16) 0.0023(15) 0.0006(16)
C45 0.051(2) 0.068(3) 0.070(3) -0.007(2) 0.000(2) 0.009(2)
C44 0.082(4) 0.120(5) 0.105(4) 0.004(4) -0.011(3) 0.047(4)
O11 0.0394(11) 0.0229(10) 0.0207(9) 0.0015(8) 0.0065(8) 0.0046(8)
C60 0.0266(12) 0.0159(12) 0.0158(11) 0.0007(9) -0.0022(9) -0.0031(10)
C1 0.0371(17) 0.052(2) 0.050(2) 0.0016(17) -0.0151(15) -0.0039(16)

loop_
_atom_type_symbol
_atom_type_description
_atom_type_scat_dispersion_real
_atom_type_scat_dispersion_imag
_atom_type_scat_source
C C 0.0181 0.0091 'International Tables Vol C Tables 4.2.6.8 and 6.1.1.4'
H H 0.0000 0.0000 'International Tables Vol C Tables 4.2.6.8 and 6.1.1.4'
N N 0.0311 0.0180 'International Tables Vol C Tables 4.2.6.8 and 6.1.1.4'
O O 0.0492 0.0322 'International Tables Vol C Tables 4.2.6.8 and 6.1.1.4'
Cd Cd 0.1185 4.6533 'International Tables Vol C Tables 4.2.6.8 and 6.1.1.4'

loop_
_geom_angle_atom_site_label_1
_geom_angle_atom_site_label_2
_geom_angle_atom_site_label_3
_geom_angle
_geom_angle_site_symmetry_1
_geom_angle_site_symmetry_3
C50 O5 Cd2 110.29(16) . 4_575
C39 O4 Cd2 102.35(16) . 2_756
C26 N3 C24 117.9(2) . .
C26 N3 Cd1 119.73(18) . 3_766
C24 N3 Cd1 122.37(17) . 3_766
O9 Cd1 O6 99.37(6) 4_575 .
O9 Cd1 O7 81.63(6) 4_575 .
O6 Cd1 O7 169.78(7) . .
O9 Cd1 N6 94.87(7) 4_575 .
O6 Cd1 N6 87.32(7) . .
O7 Cd1 N6 82.45(7) . .
O9 Cd1 O8 157.55(7) 4_575 .
O6 Cd1 O8 93.25(6) . .
O7 Cd1 O8 89.23(6) . .
N6 Cd1 O8 104.25(7) . .
O9 Cd1 N3 83.21(7) 4_575 3_766
O6 Cd1 N3 90.86(7) . 3_766
O7 Cd1 N3 99.36(7) . 3_766
N6 Cd1 N3 177.11(7) . 3_766
O8 Cd1 N3 78.08(7) . 3_766
O2 Cd2 O4 147.58(7) . 2_746
O2 Cd2 O5 131.29(7) . 4_576
O4 Cd2 O5 80.49(7) 2_746 4_576
O2 Cd2 O1 88.58(7) . .
O4 Cd2 O1 101.51(7) 2_746 .
O5 Cd2 O1 86.47(7) 4_576 .
O2 Cd2 O3 83.96(7) . .
O4 Cd2 O3 94.15(7) 2_746 .
O5 Cd2 O3 85.26(8) 4_576 .
O1 Cd2 O3 160.81(7) . .
C33 C32 C31 121.2(2) . .
C4 N1 C8 114.3(2) . .
N6 C20 C5 122.1(2) . .
C38 C31 C32 120.2(2) . .
C38 C31 C39 124.0(2) . .
C32 C31 C39 115.8(2) . .
C4 N4 C3 115.4(2) . .
N5 C3 N4 124.7(3) . .
N5 C3 C7 117.8(3) . .
N4 C3 C7 117.3(3) . .
N4 C4 N1 125.0(2) . .
N4 C4 C5 116.2(2) . .
N1 C4 C5 118.7(2) . .
C20 C5 C10 118.6(3) . .
C20 C5 C4 121.5(2) . .
C10 C5 C4 119.9(2) . .
C29 C30 C41 120.3(2) . .
C29 C30 C42 116.4(2) . .
C41 C30 C42 123.2(2) . .
N3 C24 C21 122.8(2) . .
C22 C23 C26 118.6(3) . .
C3 N5 C8 114.8(2) . .
C33 C34 C37 120.5(2) . .
C12 C7 C9 117.3(3) . .
C12 C7 C3 120.7(3) . .
C9 C7 C3 121.9(3) . .
C32 C33 C34 119.0(2) . .
C28 C29 C30 121.0(2) . .
C24 C21 C22 118.5(3) . .
C24 C21 C8 120.9(2) . .
C22 C21 C8 120.5(2) . .
N1 C8 N5 125.5(3) . .
N1 C8 C21 117.8(2) . .
N5 C8 C21 116.7(2) . .
C40 C27 C28 120.3(2) . .
C1 C9 C7 119.0(3) . .
N3 C26 C23 123.2(3) . .
C13 C10 C5 119.0(3) . .
C14 N2 C12 116.4(3) . .
N2 C12 C7 124.3(3) . .
C29 C28 C27 119.1(2) . .
C23 C22 C21 119.0(3) . .
C35 C13 C10 119.0(3) . .
N2 C14 C1 123.7(3) . .
C18 C15 C46 118.4(3) . .
C18 C15 C16 120.7(3) . .
C46 C15 C16 120.9(3) . .
C19 C17 C45 120.0(4) . .
C15 C18 C19 120.5(4) . .
C18 C19 C17 121.0(4) . .
C50 O7 Cd1 148.52(17) . .
C60 O2 Cd2 113.16(16) . .
C34 C37 C38 121.4(2) . .
C34 C37 C60 116.6(2) . .
C38 C37 C60 122.0(2) . .
C35 N6 C20 118.3(2) . .
C35 N6 Cd1 119.85(17) . .
C20 N6 Cd1 121.17(17) . .
C27 C40 C41 121.6(2) . .
C27 C40 C50 118.0(2) . .
C41 C40 C50 120.4(2) . .
O10 C39 O4 122.0(2) . .
O10 C39 C31 123.0(2) . .
O4 C39 C31 114.9(2) . .
O11 C42 O9 125.6(2) . .
O11 C42 C30 120.4(2) . .
O9 C42 C30 114.0(2) . .
C40 C41 C30 117.4(2) . .
C40 C41 C38 121.2(2) . .
C30 C41 C38 121.4(2) . .
C37 C38 C31 117.5(2) . .
C37 C38 C41 120.4(2) . .
C31 C38 C41 122.0(2) . .
N6 C35 C13 123.0(3) . .
C60 O8 Cd1 136.23(16) . .
C42 O9 Cd1 123.10(16) . 4_576
O5 C50 O7 122.7(2) . .
O5 C50 C40 116.8(2) . .
O7 C50 C40 120.6(2) . .
C45 C46 C15 122.5(4) . .
C46 C45 C17 117.6(4) . .
C46 C45 C44 119.8(4) . .
C17 C45 C44 122.6(4) . .
O8 C60 O2 124.0(2) . .
O8 C60 C37 120.2(2) . .
O2 C60 C37 115.8(2) . .
C14 C1 C9 119.1(3) . .

loop_
_geom_bond_atom_site_label_1
_geom_bond_atom_site_label_2
_geom_bond_distance
_geom_bond_site_symmetry_2
O5 C50 1.257(3) .
O5 Cd2 2.2762(18) 4_575
O4 C39 1.276(3) .
O4 Cd2 2.2560(19) 2_756
N3 C26 1.340(3) .
N3 C24 1.339(3) .
N3 Cd1 2.373(2) 3_766
Cd1 O9 2.2623(17) 4_575
Cd1 O6 2.2685(17) .
Cd1 O7 2.3196(18) .
Cd1 N6 2.339(2) .
Cd1 O8 2.3597(17) .
Cd2 O2 2.1930(18) .
Cd2 O1 2.353(2) .
Cd2 O3 2.361(2) .
C32 C33 1.384(4) .
C32 C31 1.395(4) .
N1 C4 1.339(3) .
N1 C8 1.342(3) .
C20 N6 1.344(3) .
C20 C5 1.396(4) .
C31 C38 1.409(3) .
C31 C39 1.512(3) .
N4 C4 1.342(3) .
N4 C3 1.334(4) .
C3 N5 1.340(4) .
C3 C7 1.477(4) .
C4 C5 1.476(4) .
C5 C10 1.392(4) .
C30 C29 1.392(4) .
C30 C41 1.405(3) .
C30 C42 1.517(3) .
C24 C21 1.392(4) .
C23 C22 1.379(4) .
C23 C26 1.386(4) .
N5 C8 1.340(3) .
C34 C33 1.386(4) .
C34 C37 1.384(4) .
C7 C12 1.379(4) .
C7 C9 1.382(4) .
C29 C28 1.382(4) .
C21 C22 1.392(4) .
C21 C8 1.484(4) .
C27 C40 1.378(4) .
C27 C28 1.389(4) .
C9 C1 1.383(4) .
C10 C13 1.380(4) .
N2 C14 1.335(5) .
N2 C12 1.342(4) .
C13 C35 1.378(4) .
C14 C1 1.359(5) .
C15 C18 1.377(5) .
C15 C46 1.392(5) .
C15 C16 1.491(5) .
C17 C19 1.379(7) .
C17 C45 1.408(7) .
C18 C19 1.369(6) .
O7 C50 1.248(3) .
O2 C60 1.262(3) .
C37 C38 1.404(3) .
C37 C60 1.504(3) .
N6 C35 1.341(3) .
C40 C41 1.405(3) .
C40 C50 1.507(3) .
C39 O10 1.243(3) .
C42 O11 1.234(3) .
C42 O9 1.278(3) .
C41 C38 1.495(3) .
O8 C60 1.256(3) .
C46 C45 1.376(5) .
C45 C44 1.521(7) .
